data_2200544
loop_
_publ_author_name
'Bond, Andrew D.'
'Brown, David B.'
'Harper, Joanne R.'
'Johnson, Brian F. G.'

_publ_section_title
;
 Diphenyl(3-phenylpropyl)phosphine
;
_journal_issue 7
_journal_name_full 'Acta Crystallographica Section E'
_journal_page_first o615
_journal_page_last o616
_journal_paper_doi 10.1107/S1600536801009783
_journal_volume 57
_journal_year 2001
_chemical_formula_moiety 'C21 H21 P'
_chemical_formula_sum 'C21 H21 P'
_chemical_formula_weight 304.35
_chemical_melting_point 330.0(10)
_chemical_name_common 3-(phenylpropyl)diphenylphosphine
_chemical_name_systematic
;
Diphenyl(3-phenylpropyl)phosphine
;
_space_group_IT_number 14
_symmetry_cell_setting monoclinic
_symmetry_space_group_name_Hall '-P 2ybc'
_symmetry_space_group_name_H-M 'P 1 21/c 1'
_cell_angle_alpha 90.00
_cell_angle_beta 91.421(3)
_cell_angle_gamma 90.00
_cell_formula_units_Z 4
_cell_length_a 5.7499(2)
_cell_length_b 18.0970(11)
_cell_length_c 16.0028(8)
_cell_measurement_reflns_used 6675
_cell_measurement_temperature 180(2)
_cell_measurement_theta_max 27.48
_cell_measurement_theta_min 1.00
_cell_volume 1664.67(14)
_computing_cell_refinement 'HKL SCALEPACK (Otwinowski & Minor, 1997)'
_computing_data_collection 'COLLECT (Nonius, 1998)'
_computing_data_reduction
;
HKL DENZO (Otwinowski & Minor, 1997) and SCALEPACK
;
_computing_publication_material SHELXL97
_computing_structure_refinement 'SHELXL97 (Sheldrick, 1997)'
_computing_structure_solution 'SHELXS97 (Sheldrick, 1997)'
_diffrn_ambient_temperature 180(2)
_diffrn_measured_fraction_theta_full .991
_diffrn_measured_fraction_theta_max .991
_diffrn_measurement_device_type 'Nonius Kappa CCD'
_diffrn_measurement_method 'Thin-slice \w and \f scans'
_diffrn_radiation_monochromator graphite
_diffrn_radiation_source 'fine-focus sealed tube'
_diffrn_radiation_type MoK\a
_diffrn_radiation_wavelength .71073
_diffrn_reflns_av_R_equivalents .0684
_diffrn_reflns_av_sigmaI/netI .0824
_diffrn_reflns_limit_h_max 7
_diffrn_reflns_limit_h_min -7
_diffrn_reflns_limit_k_max 23
_diffrn_reflns_limit_k_min -23
_diffrn_reflns_limit_l_max 20
_diffrn_reflns_limit_l_min -20
_diffrn_reflns_number 13665
_diffrn_reflns_theta_full 27.47
_diffrn_reflns_theta_max 27.47
_diffrn_reflns_theta_min 3.54
_diffrn_standards_number none
_exptl_absorpt_coefficient_mu .160
_exptl_absorpt_correction_T_max .978
_exptl_absorpt_correction_T_min .868
_exptl_absorpt_correction_type multi-scan
_exptl_absorpt_process_details '(SORTAV; Blessing, 1995)'
_exptl_crystal_colour orange
_exptl_crystal_density_diffrn 1.214
_exptl_crystal_density_method 'not measured'
_exptl_crystal_description block
_exptl_crystal_F_000 648
_exptl_crystal_size_max .21
_exptl_crystal_size_mid .18
_exptl_crystal_size_min .14
_refine_diff_density_max .669
_refine_diff_density_min -.542
_refine_ls_extinction_method none
_refine_ls_goodness_of_fit_ref .991
_refine_ls_hydrogen_treatment constr
_refine_ls_matrix_type full
_refine_ls_number_parameters 199
_refine_ls_number_reflns 3785
_refine_ls_number_restraints 0
_refine_ls_restrained_S_all .991
_refine_ls_R_factor_all .0999
_refine_ls_R_factor_gt .0515
_refine_ls_shift/su_max .015
_refine_ls_shift/su_mean .002
_refine_ls_structure_factor_coef Fsqd
_refine_ls_weighting_details 'calc w = 1/[\s^2^(Fo^2^)+(0.083P)^2^] where P = (Fo^2^+2Fc^2^)/3'
_refine_ls_weighting_scheme calc
_refine_ls_wR_factor_ref .1531
_reflns_number_gt 2390
_reflns_number_total 3785
_reflns_threshold_expression I>2\s(I)
_cod_data_source_file wn6023.cif
_cod_data_source_block I
_cod_depositor_comments
;
The following automatic conversions were performed:

'_chemical_melting_point' value '329-331' was changed to '330.0(10)'
- the average value was taken and precision was estimated.

Automatic conversion script
Id: cif_fix_values 1646 2011-03-28 12:23:43Z adriana 

The following automatic conversions were performed:

'_chemical_melting_point' value '329-331' was changed to '330.0(10)'
- the average value was taken and precision was estimated.

Automatic conversion script
Id: cif_fix_values 1715 2011-07-08 13:25:40Z adriana 
;
_cod_original_sg_symbol_H-M 'P 21/c'
_cod_database_code 2200544
_cod_database_fobs_code 2200544

loop_
_symmetry_equiv_pos_as_xyz
'x, y, z'
'-x, y+1/2, -z+1/2'
'-x, -y, -z'
'x, -y-1/2, z-1/2'

loop_
_atom_site_label
_atom_site_fract_x
_atom_site_fract_y
_atom_site_fract_z
_atom_site_U_iso_or_equiv
_atom_site_adp_type
_atom_site_calc_flag
_atom_site_refinement_flags
_atom_site_occupancy
_atom_site_disorder_assembly
_atom_site_disorder_group
_atom_site_type_symbol
P1 .38330(9) -.02295(3) .37180(3) .0305(2) Uani d . 1 . . P
C1 .6735(3) -.05700(12) .40425(13) .0310(5) Uani d . 1 . . C
H1A .7916 -.0352 .3676 .037 Uiso calc R 1 . . H
H1B .7090 -.0408 .4622 .037 Uiso calc R 1 . . H
C2 .6885(4) -.14091(12) .39975(14) .0340(5) Uani d . 1 . . C
H2A .6939 -.1560 .3404 .041 Uiso calc R 1 . . H
H2B .5460 -.1623 .4234 .041 Uiso calc R 1 . . H
C3 .9016(4) -.17267(13) .44688(14) .0355(5) Uani d . 1 . . C
H3A 1.0410 -.1439 .4320 .043 Uiso calc R 1 . . H
H3B .8799 -.1671 .5077 .043 Uiso calc R 1 . . H
C4 .9425(3) -.25283(13) .42740(12) .0314(5) Uani d . 1 . . C
C5 .7861(4) -.30692(14) .45131(14) .0384(6) Uani d . 1 . . C
H5A .6556 -.2934 .4832 .046 Uiso calc R 1 . . H
C6 .8170(4) -.37989(14) .42952(14) .0414(6) Uani d . 1 . . C
H6A .7060 -.4157 .4457 .050 Uiso calc R 1 . . H
C7 1.0067(4) -.40163(14) .38465(14) .0403(6) Uani d . 1 . . C
H7A 1.0274 -.4521 .3703 .048 Uiso calc R 1 . . H
C8 1.1669(4) -.34889(14) .36074(15) .0421(6) Uani d . 1 . . C
H8A 1.2988 -.3630 .3300 .051 Uiso calc R 1 . . H
C9 1.1334(4) -.27524(14) .38202(14) .0380(6) Uani d . 1 . . C
H9A 1.2434 -.2394 .3652 .046 Uiso calc R 1 . . H
C10 .4288(3) .07611(12) .35783(13) .0302(5) Uani d . 1 . . C
C11 .2577(4) .11569(13) .31408(15) .0399(6) Uani d . 1 . . C
H11A .1253 .0902 .2921 .048 Uiso calc R 1 . . H
C12 .2755(4) .19098(14) .30181(15) .0442(6) Uani d . 1 . . C
H12A .1578 .2164 .2706 .053 Uiso calc R 1 . . H
C13 .4639(4) .22938(13) .33472(15) .0437(6) Uani d . 1 . . C
H13A .4767 .2812 .3264 .052 Uiso calc R 1 . . H
C14 .6347(4) .19134(14) .38030(16) .0447(6) Uani d . 1 . . C
H14A .7632 .2176 .4042 .054 Uiso calc R 1 . . H
C15 .6194(4) .11613(13) .39110(14) .0380(6) Uani d . 1 . . C
H15A .7391 .0908 .4214 .046 Uiso calc R 1 . . H
C16 .3647(3) -.05199(12) .26151(13) .0291(5) Uani d . 1 . . C
C17 .1706(4) -.09216(13) .23362(14) .0365(6) Uani d . 1 . . C
H17A .0550 -.1058 .2721 .044 Uiso calc R 1 . . H
C18 .1444(4) -.11257(13) .14980(16) .0445(6) Uani d . 1 . . C
H18A .0114 -.1398 .1314 .053 Uiso calc R 1 . . H
C19 .3129(4) -.09307(13) .09364(15) .0434(6) Uani d . 1 . . C
H19A .2951 -.1064 .0364 .052 Uiso calc R 1 . . H
C20 .5074(4) -.05412(14) .12099(14) .0410(6) Uani d . 1 . . C
H20A .6248 -.0417 .0827 .049 Uiso calc R 1 . . H
C21 .5318(4) -.03317(13) .20408(14) .0363(6) Uani d . 1 . . C
H21A .6645 -.0056 .2219 .044 Uiso calc R 1 . . H

loop_
_atom_site_aniso_label
_atom_site_aniso_U_11
_atom_site_aniso_U_22
_atom_site_aniso_U_33
_atom_site_aniso_U_12
_atom_site_aniso_U_13
_atom_site_aniso_U_23
P1 .0319(3) .0324(4) .0272(3) -.0028(2) .0023(2) -.0026(2)
C1 .0374(11) .0291(13) .0264(12) -.0026(9) .0016(9) -.0016(10)
C2 .0354(11) .0326(14) .0339(13) -.0026(9) -.0022(9) -.0008(10)
C3 .0366(12) .0341(14) .0353(13) -.0024(10) -.0057(10) .0000(10)
C4 .0351(11) .0339(14) .0249(12) -.0017(10) -.0059(9) -.0006(10)
C5 .0404(13) .0403(16) .0346(13) -.0004(10) .0057(10) .0012(11)
C6 .0535(14) .0370(15) .0337(13) -.0090(12) .0015(11) .0033(11)
C7 .0526(14) .0333(15) .0345(14) .0066(11) -.0082(11) -.0005(11)
C8 .0368(13) .0478(17) .0415(14) .0058(11) -.0028(10) -.0036(12)
C9 .0314(11) .0404(16) .0420(14) -.0055(10) -.0031(10) .0007(11)
C10 .0352(11) .0323(13) .0229(11) .0033(9) .0009(9) -.0034(9)
C11 .0402(13) .0395(16) .0397(14) -.0018(11) -.0063(10) -.0048(11)
C12 .0493(14) .0374(16) .0451(15) .0044(11) -.0131(11) .0006(12)
C13 .0566(15) .0296(14) .0446(15) -.0011(11) -.0031(12) -.0012(11)
C14 .0451(14) .0355(15) .0530(16) -.0056(11) -.0094(11) -.0051(12)
C15 .0375(12) .0344(15) .0416(14) -.0018(10) -.0075(10) -.0021(11)
C16 .0317(11) .0256(12) .0297(12) .0007(9) -.0025(9) -.0025(9)
C17 .0338(12) .0372(14) .0384(14) .0020(10) -.0010(10) -.0055(11)
C18 .0436(13) .0399(16) .0491(16) .0060(11) -.0155(12) -.0131(12)
C19 .0607(16) .0399(16) .0291(13) .0148(12) -.0094(11) -.0100(11)
C20 .0512(14) .0413(15) .0308(13) .0048(11) .0060(10) -.0007(11)
C21 .0400(12) .0358(14) .0332(13) -.0023(10) .0005(10) -.0023(10)

loop_
_atom_type_symbol
_atom_type_description
_atom_type_scat_dispersion_real
_atom_type_scat_dispersion_imag
_atom_type_scat_source
C C .0033 .0016 'International Tables Vol C Tables 4.2.6.8 and 6.1.1.4'
H H .0000 .0000 'International Tables Vol C Tables 4.2.6.8 and 6.1.1.4'
P P .1023 .0942 'International Tables Vol C Tables 4.2.6.8 and 6.1.1.4'

loop_
_geom_angle_atom_site_label_1
_geom_angle_atom_site_label_2
_geom_angle_atom_site_label_3
_geom_angle
_geom_angle_publ_flag
C10 P1 C1 103.38(9) no
C10 P1 C16 99.67(10) no
C1 P1 C16 101.85(9) no
C2 C1 P1 111.86(14) no
C2 C1 H1A 109.2 no
P1 C1 H1A 109.2 no
C2 C1 H1B 109.2 no
P1 C1 H1B 109.2 no
H1A C1 H1B 107.9 no
C1 C2 C3 113.31(17) no
C1 C2 H2A 108.9 no
C3 C2 H2A 108.9 no
C1 C2 H2B 108.9 no
C3 C2 H2B 108.9 no
H2A C2 H2B 107.7 no
C4 C3 C2 112.74(17) no
C4 C3 H3A 109.0 no
C2 C3 H3A 109.0 no
C4 C3 H3B 109.0 no
C2 C3 H3B 109.0 no
H3A C3 H3B 107.8 no
C5 C4 C9 117.6(2) no
C5 C4 C3 121.1(2) no
C9 C4 C3 121.3(2) no
C6 C5 C4 121.1(2) no
C6 C5 H5A 119.4 no
C4 C5 H5A 119.4 no
C7 C6 C5 120.9(2) no
C7 C6 H6A 119.5 no
C5 C6 H6A 119.5 no
C6 C7 C8 119.1(2) no
C6 C7 H7A 120.4 no
C8 C7 H7A 120.4 no
C7 C8 C9 119.7(2) no
C7 C8 H8A 120.2 no
C9 C8 H8A 120.2 no
C8 C9 C4 121.5(2) no
C8 C9 H9A 119.2 no
C4 C9 H9A 119.2 no
C11 C10 C15 117.4(2) no
C11 C10 P1 117.72(16) no
C15 C10 P1 124.87(16) no
C12 C11 C10 121.7(2) no
C12 C11 H11A 119.1 no
C10 C11 H11A 119.1 no
C13 C12 C11 120.2(2) no
C13 C12 H12A 119.9 no
C11 C12 H12A 119.9 no
C12 C13 C14 119.2(2) no
C12 C13 H13A 120.4 no
C14 C13 H13A 120.4 no
C15 C14 C13 120.6(2) no
C15 C14 H14A 119.7 no
C13 C14 H14A 119.7 no
C14 C15 C10 120.9(2) no
C14 C15 H15A 119.5 no
C10 C15 H15A 119.5 no
C21 C16 C17 118.5(2) no
C21 C16 P1 122.65(16) no
C17 C16 P1 118.80(17) no
C18 C17 C16 120.7(2) no
C18 C17 H17A 119.6 no
C16 C17 H17A 119.6 no
C19 C18 C17 119.8(2) no
C19 C18 H18A 120.1 no
C17 C18 H18A 120.1 no
C18 C19 C20 119.9(2) no
C18 C19 H19A 120.1 no
C20 C19 H19A 120.1 no
C19 C20 C21 120.3(2) no
C19 C20 H20A 119.9 no
C21 C20 H20A 119.9 no
C20 C21 C16 120.8(2) no
C20 C21 H21A 119.6 no
C16 C21 H21A 119.6 no

loop_
_geom_bond_atom_site_label_1
_geom_bond_atom_site_label_2
_geom_bond_site_symmetry_2
_geom_bond_distance
_geom_bond_publ_flag
P1 C10 . 1.826(2) no
P1 C1 . 1.841(2) no
P1 C16 . 1.842(2) no
C1 C2 . 1.523(3) no
C1 H1A . .9900 no
C1 H1B . .9900 no
C2 C3 . 1.535(3) no
C2 H2A . .9900 no
C2 H2B . .9900 no
C3 C4 . 1.504(3) no
C3 H3A . .9900 no
C3 H3B . .9900 no
C4 C5 . 1.389(3) no
C4 C9 . 1.391(3) no
C5 C6 . 1.378(3) no
C5 H5A . .9500 no
C6 C7 . 1.378(3) no
C6 H6A . .9500 no
C7 C8 . 1.387(3) no
C7 H7A . .9500 no
C8 C9 . 1.390(3) no
C8 H8A . .9500 no
C9 H9A . .9500 no
C10 C11 . 1.392(3) no
C10 C15 . 1.407(3) no
C11 C12 . 1.381(3) no
C11 H11A . .9500 no
C12 C13 . 1.380(3) no
C12 H12A . .9500 no
C13 C14 . 1.391(3) no
C13 H13A . .9500 no
C14 C15 . 1.375(3) no
C14 H14A . .9500 no
C15 H15A . .9500 no
C16 C21 . 1.388(3) no
C16 C17 . 1.396(3) no
C17 C18 . 1.396(3) no
C17 H17A . .9500 no
C18 C19 . 1.383(3) no
C18 H18A . .9500 no
C19 C20 . 1.384(3) no
C19 H19A . .9500 no
C20 C21 . 1.386(3) no
C20 H20A . .9500 no
C21 H21A . .9500 no

loop_
_geom_torsion_atom_site_label_1
_geom_torsion_atom_site_label_2
_geom_torsion_atom_site_label_3
_geom_torsion_atom_site_label_4
_geom_torsion
_geom_torsion_publ_flag
C10 P1 C1 C2 -166.65(14) no
C16 P1 C1 C2 -63.57(16) no
P1 C1 C2 C3 -165.08(16) no
C1 C2 C3 C4 -167.95(18) no
C2 C3 C4 C5 -66.5(3) no
C2 C3 C4 C9 111.0(2) no
C9 C4 C5 C6 -1.1(3) no
C3 C4 C5 C6 176.44(19) no
C4 C5 C6 C7 1.2(3) no
C5 C6 C7 C8 -.5(3) no
C6 C7 C8 C9 -.2(3) no
C7 C8 C9 C4 .3(3) no
C5 C4 C9 C8 .3(3) no
C3 C4 C9 C8 -177.22(19) no
C1 P1 C10 C11 164.72(17) no
C16 P1 C10 C11 59.97(19) no
C1 P1 C10 C15 -18.2(2) no
C16 P1 C10 C15 -122.92(19) no
C15 C10 C11 C12 1.5(3) no
P1 C10 C11 C12 178.82(19) no
C10 C11 C12 C13 -1.4(4) no
C11 C12 C13 C14 -.1(4) no
C12 C13 C14 C15 1.4(4) no
C13 C14 C15 C10 -1.3(4) no
C11 C10 C15 C14 -.2(3) no
P1 C10 C15 C14 -177.28(19) no
C10 P1 C16 C21 51.5(2) no
C1 P1 C16 C21 -54.4(2) no
C10 P1 C16 C17 -125.95(18) no
C1 P1 C16 C17 128.06(18) no
C21 C16 C17 C18 -.4(3) no
P1 C16 C17 C18 177.23(17) no
C16 C17 C18 C19 .2(3) no
C17 C18 C19 C20 .7(3) no
C18 C19 C20 C21 -1.4(4) no
C19 C20 C21 C16 1.3(4) no
C17 C16 C21 C20 -.4(3) no
P1 C16 C21 C20 -177.88(17) no

loop_
_cod_related_entry_id
_cod_related_entry_database
_cod_related_entry_code
1 ChemSpider 21132805
